data_4305271
loop_
_publ_author_name
'Yuandong Wu'
'Wolfgang Bensch'

_publ_section_title
;
Syntheses, Structures, and Spectroscopic Properties of K9Nd[PS4]4,
K3Nd[PS4]2, Cs3Nd[PS4]2, and K3Nd3[PS4]4
;
_journal_name_full 'Inorganic Chemistry'
_journal_page_first 7523
_journal_page_last 7534
_journal_paper_doi 10.1021/ic800143x
_journal_volume 47
_journal_year 2008
_chemical_formula_moiety 'Nd P2 S8, 3(Cs)'
_chemical_formula_sum 'Cs3 Nd P2 S8'
_chemical_formula_weight 861.39
_space_group_IT_number 14
_symmetry_cell_setting monoclinic
_symmetry_space_group_name_Hall '-P 2yn'
_symmetry_space_group_name_H-M 'P 1 21/n 1'
_atom_sites_solution_primary direct
_atom_sites_solution_secondary difmap
_audit_creation_date 2007-05-29T18:38:40-00:00
_audit_creation_method SHELXL-97
_cell_angle_alpha 90.00
_cell_angle_beta 99.190(10)
_cell_angle_gamma 90.00
_cell_formula_units_Z 4
_cell_length_a 15.3641(13)
_cell_length_b 6.8865(4)
_cell_length_c 15.3902(13)
_cell_measurement_reflns_used 8000
_cell_measurement_temperature 220(2)
_cell_measurement_theta_max 28
_cell_measurement_theta_min 2.7
_cell_volume 1607.5(2)
_computing_structure_refinement 'SHELXL-97 (Sheldrick, 1997)'
_diffrn_ambient_temperature 220(2)
_diffrn_measured_fraction_theta_full 0.992
_diffrn_measured_fraction_theta_max 0.992
_diffrn_measurement_device_type 'Stoe Imaging Diffraction System'
_diffrn_measurement_method '\f scans'
_diffrn_radiation_monochromator graphite
_diffrn_radiation_source 'fine-focus sealed tube'
_diffrn_radiation_type MoK\a
_diffrn_radiation_wavelength 0.71073
_diffrn_reflns_av_R_equivalents 0.0494
_diffrn_reflns_av_sigmaI/netI 0.0361
_diffrn_reflns_limit_h_max 20
_diffrn_reflns_limit_h_min -20
_diffrn_reflns_limit_k_max 9
_diffrn_reflns_limit_k_min -9
_diffrn_reflns_limit_l_max 19
_diffrn_reflns_limit_l_min -20
_diffrn_reflns_number 13698
_diffrn_reflns_theta_full 28.02
_diffrn_reflns_theta_max 28.02
_diffrn_reflns_theta_min 2.68
_diffrn_standards_decay_% 0
_diffrn_standards_interval_count 0
_diffrn_standards_interval_time 0
_diffrn_standards_number 0
_exptl_absorpt_coefficient_mu 11.127
_exptl_absorpt_correction_T_max 0.3293
_exptl_absorpt_correction_T_min 0.1513
_exptl_absorpt_correction_type numerical
_exptl_absorpt_process_details X-shape
_exptl_crystal_colour colorless
_exptl_crystal_density_diffrn 3.559
_exptl_crystal_density_method 'not measured'
_exptl_crystal_description Platelet
_exptl_crystal_F_000 1532
_exptl_crystal_size_max 0.14
_exptl_crystal_size_mid 0.10
_exptl_crystal_size_min 0.06
_refine_diff_density_max 1.653
_refine_diff_density_min -2.150
_refine_diff_density_rms 0.279
_refine_ls_extinction_coef 0.00118(13)
_refine_ls_extinction_expression Fc^*^=kFc[1+0.001xFc^2^\l^3^/sin(2\q)]^-1/4^
_refine_ls_extinction_method SHELXL
_refine_ls_goodness_of_fit_ref 0.993
_refine_ls_matrix_type full
_refine_ls_number_parameters 128
_refine_ls_number_reflns 3857
_refine_ls_number_restraints 0
_refine_ls_restrained_S_all 0.993
_refine_ls_R_factor_all 0.0440
_refine_ls_R_factor_gt 0.0343
_refine_ls_shift/su_max 0.001
_refine_ls_shift/su_mean 0.000
_refine_ls_structure_factor_coef Fsqd
_refine_ls_weighting_details 'calc w=1/[\s^2^(Fo^2^)+(0.0609P)^2^+0.0000P] where P=(Fo^2^+2Fc^2^)/3'
_refine_ls_weighting_scheme calc
_refine_ls_wR_factor_gt 0.0865
_refine_ls_wR_factor_ref 0.0911
_reflns_number_gt 3131
_reflns_number_total 3857
_reflns_threshold_expression >2sigma(I)
_cod_data_source_file ic800143x-file001_3.cif
_cod_data_source_block Cs3NdP2S8
_cod_original_sg_symbol_H-M 'P 21/n'
_cod_database_code 4305271

loop_
_symmetry_equiv_pos_as_xyz
'x, y, z'
'-x+1/2, y+1/2, -z+1/2'
'-x, -y, -z'
'x-1/2, -y-1/2, z-1/2'

loop_
_atom_site_label
_atom_site_type_symbol
_atom_site_fract_x
_atom_site_fract_y
_atom_site_fract_z
_atom_site_U_iso_or_equiv
_atom_site_adp_type
_atom_site_occupancy
_atom_site_symmetry_multiplicity
_atom_site_calc_flag
_atom_site_refinement_flags
_atom_site_disorder_assembly
_atom_site_disorder_group
Nd1 Nd 0.122254(17) 0.23310(4) 0.271423(17) 0.00950(10) Uani 1 1 d . . .
P1 P 0.78321(8) 0.22774(17) 0.62604(8) 0.0069(2) Uani 1 1 d . . .
P2 P 0.91473(9) 0.25543(16) 0.22351(9) 0.0099(3) Uani 1 1 d . . .
S1 S 0.15856(9) 0.52641(18) 0.41060(8) 0.0151(3) Uani 1 1 d . . .
S2 S 0.16861(9) 0.00762(17) 0.43158(8) 0.0143(3) Uani 1 1 d . . .
S3 S 0.14950(9) 0.25096(17) 0.09079(9) 0.0131(3) Uani 1 1 d . . .
S4 S 0.19416(8) 0.82768(18) 0.24116(8) 0.0131(3) Uani 1 1 d . . .
S5 S 0.71385(9) 0.76113(17) 0.32734(9) 0.0145(3) Uani 1 1 d . . .
S6 S 0.94818(9) 0.24972(16) 0.35741(9) 0.0145(3) Uani 1 1 d . . .
S7 S 0.98115(8) 0.49162(17) 0.18602(9) 0.0135(2) Uani 1 1 d . . .
S8 S 0.97531(8) 0.01211(17) 0.18329(9) 0.0139(3) Uani 1 1 d . . .
Cs1 Cs 0.72201(2) 0.25831(4) 0.37846(2) 0.01479(11) Uani 1 1 d . . .
Cs2 Cs 0.39532(3) 0.24664(4) 0.47423(2) 0.02238(12) Uani 1 1 d . . .
Cs3 Cs 0.94944(2) 0.75141(4) 0.39439(3) 0.02249(12) Uani 1 1 d . . .

loop_
_atom_site_aniso_label
_atom_site_aniso_U_11
_atom_site_aniso_U_22
_atom_site_aniso_U_33
_atom_site_aniso_U_23
_atom_site_aniso_U_13
_atom_site_aniso_U_12
Nd1 0.00948(15) 0.00812(15) 0.01064(15) 0.00006(9) 0.00085(10) 0.00030(9)
P1 0.0080(5) 0.0038(5) 0.0088(5) -0.0003(4) 0.0009(4) 0.0000(4)
P2 0.0090(6) 0.0061(6) 0.0142(6) 0.0001(4) 0.0010(4) 0.0011(4)
S1 0.0207(6) 0.0087(6) 0.0168(6) -0.0025(4) 0.0054(5) -0.0046(5)
S2 0.0211(6) 0.0091(6) 0.0132(5) 0.0007(4) 0.0045(5) 0.0048(5)
S3 0.0109(6) 0.0153(6) 0.0126(6) 0.0012(4) 0.0008(4) -0.0002(4)
S4 0.0135(6) 0.0130(6) 0.0121(6) -0.0001(4) 0.0004(4) 0.0040(4)
S5 0.0102(5) 0.0141(6) 0.0185(6) -0.0003(4) -0.0003(5) -0.0005(4)
S6 0.0170(6) 0.0110(6) 0.0148(6) 0.0002(4) -0.0001(5) -0.0003(4)
S7 0.0128(6) 0.0072(6) 0.0204(6) 0.0033(5) 0.0028(5) 0.0005(4)
S8 0.0127(6) 0.0065(5) 0.0221(6) -0.0036(5) 0.0019(5) 0.0003(4)
Cs1 0.01642(18) 0.01256(18) 0.01547(18) 0.00102(10) 0.00274(12) 0.00124(10)
Cs2 0.0341(2) 0.0163(2) 0.01540(19) 0.00023(11) -0.00020(15) -0.00232(12)
Cs3 0.0205(2) 0.01212(19) 0.0346(2) -0.00069(12) 0.00377(15) 0.00059(11)

loop_
_atom_type_symbol
_atom_type_description
_atom_type_scat_dispersion_real
_atom_type_scat_dispersion_imag
_atom_type_scat_source
P P 0.1023 0.0942 'International Tables Vol C Tables 4.2.6.8 and 6.1.1.4'
S S 0.1246 0.1234 'International Tables Vol C Tables 4.2.6.8 and 6.1.1.4'
Cs Cs -0.3680 2.1192 'International Tables Vol C Tables 4.2.6.8 and 6.1.1.4'
Nd Nd -0.1943 3.0179 'International Tables Vol C Tables 4.2.6.8 and 6.1.1.4'

loop_
_geom_angle_atom_site_label_1
_geom_angle_atom_site_label_2
_geom_angle_atom_site_label_3
_geom_angle
_geom_angle_site_symmetry_1
_geom_angle_site_symmetry_3
_geom_angle_publ_flag
S8 Nd1 S3 77.97(4) 1_455 . ?
S8 Nd1 S2 100.66(4) 1_455 . ?
S3 Nd1 S2 142.05(4) . . ?
S8 Nd1 S4 141.03(4) 1_455 2_545 ?
S3 Nd1 S4 68.71(4) . 2_545 ?
S2 Nd1 S4 93.83(4) . 2_545 ?
S8 Nd1 S1 138.79(4) 1_455 . ?
S3 Nd1 S1 129.48(4) . . ?
S2 Nd1 S1 75.88(4) . . ?
S4 Nd1 S1 79.77(4) 2_545 . ?
S8 Nd1 S7 69.10(4) 1_455 1_455 ?
S3 Nd1 S7 75.74(4) . 1_455 ?
S2 Nd1 S7 139.88(4) . 1_455 ?
S4 Nd1 S7 118.91(4) 2_545 1_455 ?
S1 Nd1 S7 87.15(4) . 1_455 ?
S8 Nd1 S4 73.82(3) 1_455 1_545 ?
S3 Nd1 S4 77.33(3) . 1_545 ?
S2 Nd1 S4 66.20(3) . 1_545 ?
S4 Nd1 S4 79.53(2) 2_545 1_545 ?
S1 Nd1 S4 135.01(4) . 1_545 ?
S7 Nd1 S4 137.70(3) 1_455 1_545 ?
S8 Nd1 P2 39.55(3) 1_455 1_455 ?
S3 Nd1 P2 93.98(4) . 1_455 ?
S2 Nd1 P2 109.01(4) . 1_455 ?
S4 Nd1 P2 156.87(3) 2_545 1_455 ?
S1 Nd1 P2 101.78(4) . 1_455 ?
S7 Nd1 P2 39.06(3) 1_455 1_455 ?
S4 Nd1 P2 112.56(3) 1_545 1_455 ?
S8 Nd1 S6 64.21(4) 1_455 1_455 ?
S3 Nd1 S6 131.61(4) . 1_455 ?
S2 Nd1 S6 76.93(4) . 1_455 ?
S4 Nd1 S6 154.76(3) 2_545 1_455 ?
S1 Nd1 S6 75.22(4) . 1_455 ?
S7 Nd1 S6 63.56(3) 1_455 1_455 ?
S4 Nd1 S6 116.42(3) 1_545 1_455 ?
P2 Nd1 S6 37.67(4) 1_455 1_455 ?
S8 Nd1 Cs2 148.56(3) 1_455 . ?
S3 Nd1 Cs2 112.28(3) . . ?
S2 Nd1 Cs2 52.39(3) . . ?
S4 Nd1 Cs2 44.79(2) 2_545 . ?
S1 Nd1 Cs2 57.90(3) . . ?
S7 Nd1 Cs2 141.29(3) 1_455 . ?
S4 Nd1 Cs2 79.53(2) 1_545 . ?
P2 Nd1 Cs2 153.25(3) 1_455 . ?
S6 Nd1 Cs2 115.77(3) 1_455 . ?
S8 Nd1 Cs3 51.76(3) 1_455 1_445 ?
S3 Nd1 Cs3 125.63(3) . 1_445 ?
S2 Nd1 Cs3 51.29(3) . 1_445 ?
S4 Nd1 Cs3 140.80(3) 2_545 1_445 ?
S1 Nd1 Cs3 103.87(3) . 1_445 ?
S7 Nd1 Cs3 100.29(3) 1_455 1_445 ?
S4 Nd1 Cs3 70.57(3) 1_545 1_445 ?
P2 Nd1 Cs3 61.74(2) 1_455 1_445 ?
S6 Nd1 Cs3 46.10(2) 1_455 1_445 ?
Cs2 Nd1 Cs3 103.675(9) . 1_445 ?
S1 P1 S2 109.50(8) 3_666 3_656 ?
S1 P1 S3 109.52(7) 3_666 4_666 ?
S2 P1 S3 111.12(7) 3_656 4_666 ?
S1 P1 S4 114.72(7) 3_666 3_666 ?
S2 P1 S4 105.62(7) 3_656 3_666 ?
S3 P1 S4 106.30(7) 4_666 3_666 ?
S1 P1 Cs1 73.99(5) 3_666 . ?
S2 P1 Cs1 69.86(5) 3_656 . ?
S3 P1 Cs1 69.58(5) 4_666 . ?
S4 P1 Cs1 171.29(6) 3_666 . ?
S1 P1 Cs3 57.93(5) 3_666 3_766 ?
S2 P1 Cs3 64.22(5) 3_656 3_766 ?
S3 P1 Cs3 159.59(6) 4_666 3_766 ?
S4 P1 Cs3 93.97(5) 3_666 3_766 ?
Cs1 P1 Cs3 90.66(3) . 3_766 ?
S5 P2 S6 117.86(9) 2_645 . ?
S5 P2 S7 112.21(8) 2_645 . ?
S6 P2 S7 104.04(7) . . ?
S5 P2 S8 111.28(8) 2_645 . ?
S6 P2 S8 103.57(7) . . ?
S7 P2 S8 106.96(8) . . ?
S5 P2 Nd1 170.53(8) 2_645 1_655 ?
S6 P2 Nd1 71.44(5) . 1_655 ?
S7 P2 Nd1 64.88(5) . 1_655 ?
S8 P2 Nd1 62.80(5) . 1_655 ?
S5 P2 Cs2 72.10(6) 2_645 4_665 ?
S6 P2 Cs2 169.98(7) . 4_665 ?
S7 P2 Cs2 71.42(5) . 4_665 ?
S8 P2 Cs2 70.12(5) . 4_665 ?
Nd1 P2 Cs2 98.57(4) 1_655 4_665 ?
S5 P2 Cs1 57.82(5) 2_645 . ?
S6 P2 Cs1 60.04(5) . . ?
S7 P2 Cs1 126.83(6) . . ?
S8 P2 Cs1 125.70(6) . . ?
Nd1 P2 Cs1 131.46(4) 1_655 . ?
Cs2 P2 Cs1 129.91(4) 4_665 . ?
S5 P2 Cs1 57.72(5) 2_645 2_645 ?
S6 P2 Cs1 113.11(5) . 2_645 ?
S7 P2 Cs1 141.72(7) . 2_645 ?
S8 P2 Cs1 56.36(4) . 2_645 ?
Nd1 P2 Cs1 118.34(3) 1_655 2_645 ?
Cs2 P2 Cs1 70.42(2) 4_665 2_645 ?
Cs1 P2 Cs1 81.71(2) . 2_645 ?
S5 P2 Cs1 55.82(4) 2_645 2_655 ?
S6 P2 Cs1 114.89(5) . 2_655 ?
S7 P2 Cs1 59.02(4) . 2_655 ?
S8 P2 Cs1 141.06(7) . 2_655 ?
Nd1 P2 Cs1 123.40(3) 1_655 2_655 ?
Cs2 P2 Cs1 70.95(2) 4_665 2_655 ?
Cs1 P2 Cs1 81.32(2) . 2_655 ?
Cs1 P2 Cs1 109.95(3) 2_645 2_655 ?
P1 S1 Nd1 114.28(6) 3_666 . ?
P1 S1 Cs3 92.90(6) 3_666 1_455 ?
Nd1 S1 Cs3 100.69(4) . 1_455 ?
P1 S1 Cs1 74.72(5) 3_666 3_666 ?
Nd1 S1 Cs1 155.50(5) . 3_666 ?
Cs3 S1 Cs1 101.54(3) 1_455 3_666 ?
P1 S1 Cs2 92.56(6) 3_666 . ?
Nd1 S1 Cs2 84.76(3) . . ?
Cs3 S1 Cs2 169.91(4) 1_455 . ?
Cs1 S1 Cs2 71.78(3) 3_666 . ?
P1 S1 Cs3 146.39(6) 3_666 3_666 ?
Nd1 S1 Cs3 99.22(3) . 3_666 ?
Cs3 S1 Cs3 77.77(3) 1_455 3_666 ?
Cs1 S1 Cs3 75.69(2) 3_666 3_666 ?
Cs2 S1 Cs3 93.04(3) . 3_666 ?
P1 S2 Nd1 96.46(6) 3_656 . ?
P1 S2 Cs1 78.22(5) 3_656 3_656 ?
Nd1 S2 Cs1 166.74(5) . 3_656 ?
P1 S2 Cs3 86.53(5) 3_656 1_445 ?
Nd1 S2 Cs3 91.69(3) . 1_445 ?
Cs1 S2 Cs3 100.02(3) 3_656 1_445 ?
P1 S2 Cs2 91.88(5) 3_656 . ?
Nd1 S2 Cs2 90.50(3) . . ?
Cs1 S2 Cs2 77.66(3) 3_656 . ?
Cs3 S2 Cs2 177.43(4) 1_445 . ?
P1 S2 Cs3 152.81(6) 3_656 3_666 ?
Nd1 S2 Cs3 106.35(3) . 3_666 ?
Cs1 S2 Cs3 82.29(3) 3_656 3_666 ?
Cs3 S2 Cs3 78.35(3) 1_445 3_666 ?
Cs2 S2 Cs3 102.33(3) . 3_666 ?
P1 S3 Nd1 92.39(6) 4_565 . ?
P1 S3 Cs2 98.37(5) 4_565 2 ?
Nd1 S3 Cs2 104.98(4) . 2 ?
P1 S3 Cs1 78.44(5) 4_565 4_565 ?
Nd1 S3 Cs1 169.95(5) . 4_565 ?
Cs2 S3 Cs1 80.69(3) 2 4_565 ?
P1 S3 Cs2 106.18(5) 4_565 2_545 ?
Nd1 S3 Cs2 100.02(3) . 2_545 ?
Cs2 S3 Cs2 143.95(4) 2 2_545 ?
Cs1 S3 Cs2 78.89(3) 4_565 2_545 ?
P1 S3 Cs2 168.32(6) 4_565 4_565 ?
Nd1 S3 Cs2 98.63(4) . 4_565 ?
Cs2 S3 Cs2 75.11(2) 2 4_565 ?
Cs1 S3 Cs2 90.82(3) 4_565 4_565 ?
Cs2 S3 Cs2 75.80(2) 2_545 4_565 ?
P1 S4 Nd1 90.73(5) 3_666 2 ?
P1 S4 Nd1 91.48(5) 3_666 1_565 ?
Nd1 S4 Nd1 125.90(4) 2 1_565 ?
P1 S4 Cs2 155.62(6) 3_666 2 ?
Nd1 S4 Cs2 98.14(4) 2 2 ?
Nd1 S4 Cs2 101.35(3) 1_565 2 ?
P2 S5 Cs1 92.83(6) 2_655 2_655 ?
P2 S5 Cs1 95.98(5) 2_655 1_565 ?
Cs1 S5 Cs1 101.84(3) 2_655 1_565 ?
P2 S5 Cs1 93.74(5) 2_655 . ?
Cs1 S5 Cs1 101.08(3) 2_655 . ?
Cs1 S5 Cs1 154.58(5) 1_565 . ?
P2 S5 Cs3 173.40(8) 2_655 . ?
Cs1 S5 Cs3 80.92(3) 2_655 . ?
Cs1 S5 Cs3 87.46(3) 1_565 . ?
Cs1 S5 Cs3 85.42(3) . . ?
P2 S5 Cs2 76.96(6) 2_655 3_666 ?
Cs1 S5 Cs2 169.75(4) 2_655 3_666 ?
Cs1 S5 Cs2 80.46(3) 1_565 3_666 ?
Cs1 S5 Cs2 78.94(3) . 3_666 ?
Cs3 S5 Cs2 109.23(4) . 3_666 ?
P2 S6 Nd1 70.89(5) . 1_655 ?
P2 S6 Cs3 100.25(5) . 1_545 ?
Nd1 S6 Cs3 92.85(3) 1_655 1_545 ?
P2 S6 Cs3 97.99(5) . . ?
Nd1 S6 Cs3 96.91(3) 1_655 . ?
Cs3 S6 Cs3 161.32(5) 1_545 . ?
P2 S6 Cs1 89.97(6) . . ?
Nd1 S6 Cs1 160.80(5) 1_655 . ?
Cs3 S6 Cs1 88.93(3) 1_545 . ?
Cs3 S6 Cs1 87.06(3) . . ?
P2 S6 Cs3 170.81(7) . 3_766 ?
Nd1 S6 Cs3 100.02(4) 1_655 3_766 ?
Cs3 S6 Cs3 81.18(3) 1_545 3_766 ?
Cs3 S6 Cs3 81.46(3) . 3_766 ?
Cs1 S6 Cs3 99.14(4) . 3_766 ?
P2 S7 Nd1 76.06(5) . 1_655 ?
P2 S7 Cs1 91.92(5) . 2_655 ?
Nd1 S7 Cs1 165.72(5) 1_655 2_655 ?
P2 S7 Cs2 76.87(5) . 4_665 ?
Nd1 S7 Cs2 104.97(4) 1_655 4_665 ?
Cs1 S7 Cs2 79.23(3) 2_655 4_665 ?
P2 S7 Cs3 89.97(6) . . ?
Nd1 S7 Cs3 95.34(3) 1_655 . ?
Cs1 S7 Cs3 76.68(3) 2_655 . ?
Cs2 S7 Cs3 152.07(4) 4_665 . ?
P2 S7 Cs2 151.26(7) . 2_655 ?
Nd1 S7 Cs2 99.29(3) 1_655 2_655 ?
Cs1 S7 Cs2 94.95(3) 2_655 2_655 ?
Cs2 S7 Cs2 77.08(3) 4_665 2_655 ?
Cs3 S7 Cs2 118.77(3) . 2_655 ?
P2 S8 Nd1 77.65(5) . 1_655 ?
P2 S8 Cs1 94.28(5) . 2_645 ?
Nd1 S8 Cs1 166.81(5) 1_655 2_645 ?
P2 S8 Cs2 77.89(5) . 4_665 ?
Nd1 S8 Cs2 107.63(4) 1_655 4_665 ?
Cs1 S8 Cs2 80.38(3) 2_645 4_665 ?
P2 S8 Cs3 90.77(6) . 1_545 ?
Nd1 S8 Cs3 91.62(3) 1_655 1_545 ?
Cs1 S8 Cs3 77.94(3) 2_645 1_545 ?
Cs2 S8 Cs3 154.67(4) 4_665 1_545 ?
P2 S8 Cs2 151.95(7) . 2_645 ?
Nd1 S8 Cs2 95.93(3) 1_655 2_645 ?
Cs1 S8 Cs2 95.99(3) 2_645 2_645 ?
Cs2 S8 Cs2 78.20(3) 4_665 2_645 ?
Cs3 S8 Cs2 116.88(3) 1_545 2_645 ?
S5 Cs1 S8 96.29(3) 2_645 2_655 ?
S5 Cs1 S5 78.80(3) 2_645 1_545 ?
S8 Cs1 S5 115.35(3) 2_655 1_545 ?
S5 Cs1 S6 59.33(3) 2_645 . ?
S8 Cs1 S6 143.53(3) 2_655 . ?
S5 Cs1 S6 87.92(3) 1_545 . ?
S5 Cs1 S5 78.29(3) 2_645 . ?
S8 Cs1 S5 56.88(3) 2_655 . ?
S5 Cs1 S5 154.58(5) 1_545 . ?
S6 Cs1 S5 89.80(3) . . ?
S5 Cs1 S3 178.45(3) 2_645 4_666 ?
S8 Cs1 S3 82.86(3) 2_655 4_666 ?
S5 Cs1 S3 100.37(3) 1_545 4_666 ?
S6 Cs1 S3 122.04(3) . 4_666 ?
S5 Cs1 S3 102.26(3) . 4_666 ?
S5 Cs1 S7 96.37(3) 2_645 2_645 ?
S8 Cs1 S7 60.47(3) 2_655 2_645 ?
S5 Cs1 S7 56.33(3) 1_545 2_645 ?
S6 Cs1 S7 141.43(3) . 2_645 ?
S5 Cs1 S7 115.83(3) . 2_645 ?
S3 Cs1 S7 82.09(3) 4_666 2_645 ?
S5 Cs1 S2 125.23(3) 2_645 3_656 ?
S8 Cs1 S2 137.85(3) 2_655 3_656 ?
S5 Cs1 S2 71.55(3) 1_545 3_656 ?
S6 Cs1 S2 74.35(3) . 3_656 ?
S5 Cs1 S2 131.82(3) . 3_656 ?
S3 Cs1 S2 55.45(3) 4_666 3_656 ?
S7 Cs1 S2 103.47(3) 2_645 3_656 ?
S5 Cs1 S1 127.95(3) 2_645 3_666 ?
S8 Cs1 S1 108.62(3) 2_655 3_666 ?
S5 Cs1 S1 124.87(3) 1_545 3_666 ?
S6 Cs1 S1 74.66(3) . 3_666 ?
S5 Cs1 S1 78.59(3) . 3_666 ?
S3 Cs1 S1 53.60(3) 4_666 3_666 ?
S7 Cs1 S1 135.68(3) 2_645 3_666 ?
S2 Cs1 S1 53.49(3) 3_656 3_666 ?
S5 Cs1 P1 149.34(3) 2_645 . ?
S8 Cs1 P1 111.53(3) 2_655 . ?
S5 Cs1 P1 99.54(3) 1_545 . ?
S6 Cs1 P1 90.09(3) . . ?
S5 Cs1 P1 105.78(3) . . ?
S3 Cs1 P1 31.98(3) 4_666 . ?
S7 Cs1 P1 108.22(3) 2_645 . ?
S2 Cs1 P1 31.92(3) 3_656 . ?
S1 Cs1 P1 31.29(3) 3_666 . ?
S5 Cs1 P2 29.34(3) 2_645 . ?
S8 Cs1 P2 121.41(3) 2_655 . ?
S5 Cs1 P2 82.40(3) 1_545 . ?
S6 Cs1 P2 29.99(3) . . ?
S5 Cs1 P2 83.03(3) . . ?
S3 Cs1 P2 152.02(3) 4_666 . ?
S7 Cs1 P2 120.71(3) 2_645 . ?
S2 Cs1 P2 100.50(3) 3_656 . ?
S1 Cs1 P2 101.89(3) 3_666 . ?
P1 Cs1 P2 120.05(3) . . ?
S5 Cs1 P2 81.48(3) 2_645 2_655 ?
S8 Cs1 P2 29.36(3) 2_655 2_655 ?
S5 Cs1 P2 135.67(3) 1_545 2_655 ?
S6 Cs1 P2 114.84(3) . 2_655 ?
S5 Cs1 P2 28.54(3) . 2_655 ?
S3 Cs1 P2 98.31(3) 4_666 2_655 ?
S7 Cs1 P2 87.31(3) 2_645 2_655 ?
S2 Cs1 P2 148.74(3) 3_656 2_655 ?
S1 Cs1 P2 98.47(3) 3_666 2_655 ?
P1 Cs1 P2 116.88(3) . 2_655 ?
P2 Cs1 P2 98.75(3) . 2_655 ?
S4 Cs2 S3 81.71(3) 2_545 2_545 ?
S4 Cs2 S3 63.29(3) 2_545 2 ?
S3 Cs2 S3 143.95(4) 2_545 2 ?
S4 Cs2 S8 143.55(3) 2_545 4_566 ?
S3 Cs2 S8 134.40(3) 2_545 4_566 ?
S3 Cs2 S8 80.27(3) 2 4_566 ?
S4 Cs2 S7 163.04(3) 2_545 4_566 ?
S3 Cs2 S7 81.34(3) 2_545 4_566 ?
S3 Cs2 S7 133.54(3) 2 4_566 ?
S8 Cs2 S7 53.38(3) 4_566 4_566 ?
S4 Cs2 S5 129.36(3) 2_545 3_666 ?
S3 Cs2 S5 97.11(3) 2_545 3_666 ?
S3 Cs2 S5 98.57(3) 2 3_666 ?
S8 Cs2 S5 54.19(3) 4_566 3_666 ?
S7 Cs2 S5 54.05(3) 4_566 3_666 ?
S4 Cs2 S7 67.03(3) 2_545 2_645 ?
S3 Cs2 S7 58.01(3) 2_545 2_645 ?
S3 Cs2 S7 110.85(3) 2 2_645 ?
S8 Cs2 S7 130.76(3) 4_566 2_645 ?
S7 Cs2 S7 102.92(3) 4_566 2_645 ?
S5 Cs2 S7 150.55(3) 3_666 2_645 ?
S4 Cs2 P2 158.78(3) 2_545 4_566 ?
S3 Cs2 P2 104.97(3) 2_545 4_566 ?
S3 Cs2 P2 105.15(3) 2 4_566 ?
S8 Cs2 P2 31.99(3) 4_566 4_566 ?
S7 Cs2 P2 31.71(3) 4_566 4_566 ?
S5 Cs2 P2 30.94(3) 3_666 4_566 ?
S7 Cs2 P2 133.70(3) 2_645 4_566 ?
S4 Cs2 S2 71.90(3) 2_545 . ?
S3 Cs2 S2 54.04(3) 2_545 . ?
S3 Cs2 S2 103.67(3) 2 . ?
S8 Cs2 S2 121.14(3) 4_566 . ?
S7 Cs2 S2 98.48(3) 4_566 . ?
S5 Cs2 S2 67.36(3) 3_666 . ?
S7 Cs2 S2 103.14(3) 2_645 . ?
P2 Cs2 S2 95.41(3) 4_566 . ?
S4 Cs2 S8 58.61(3) 2_545 2_655 ?
S3 Cs2 S8 111.87(3) 2_545 2_655 ?
S3 Cs2 S8 57.80(3) 2 2_655 ?
S8 Cs2 S8 101.80(3) 4_566 2_655 ?
S7 Cs2 S8 128.36(3) 4_566 2_655 ?
S5 Cs2 S8 151.02(3) 3_666 2_655 ?
S7 Cs2 S8 56.20(3) 2_645 2_655 ?
P2 Cs2 S8 132.44(3) 4_566 2_655 ?
S2 Cs2 S8 130.41(3) . 2_655 ?
S4 Cs2 S3 129.86(3) 2_545 4_666 ?
S3 Cs2 S3 104.89(2) 2_545 4_666 ?
S3 Cs2 S3 104.20(2) 2 4_666 ?
S8 Cs2 S3 55.98(3) 4_566 4_666 ?
S7 Cs2 S3 54.95(3) 4_566 4_666 ?
S5 Cs2 S3 99.61(3) 3_666 4_666 ?
S7 Cs2 S3 74.94(3) 2_645 4_666 ?
P2 Cs2 S3 68.67(3) 4_566 4_666 ?
S2 Cs2 S3 150.71(3) . 4_666 ?
S8 Cs2 S3 73.51(3) 2_655 4_666 ?
S4 Cs2 S1 59.20(3) 2_545 . ?
S3 Cs2 S1 104.89(3) 2_545 . ?
S3 Cs2 S1 50.58(3) 2 . ?
S8 Cs2 S1 99.07(3) 4_566 . ?
S7 Cs2 S1 126.69(3) 4_566 . ?
S5 Cs2 S1 72.70(3) 3_666 . ?
S7 Cs2 S1 125.63(3) 2_645 . ?
P2 Cs2 S1 99.60(3) 4_566 . ?
S2 Cs2 S1 53.83(3) . . ?
S8 Cs2 S1 98.91(3) 2_655 . ?
S3 Cs2 S1 149.94(3) 4_666 . ?
S6 Cs3 S6 161.32(5) 1_565 . ?
S6 Cs3 S1 115.13(3) 1_565 1_655 ?
S6 Cs3 S1 63.95(3) . 1_655 ?
S6 Cs3 S5 87.46(3) 1_565 . ?
S6 Cs3 S5 89.57(3) . . ?
S1 Cs3 S5 152.56(3) 1_655 . ?
S6 Cs3 S2 62.86(3) 1_565 1_665 ?
S6 Cs3 S2 117.97(3) . 1_665 ?
S1 Cs3 S2 54.16(3) 1_655 1_665 ?
S5 Cs3 S2 150.28(3) . 1_665 ?
S6 Cs3 S7 109.09(3) 1_565 . ?
S6 Cs3 S7 52.53(3) . . ?
S1 Cs3 S7 67.24(3) 1_655 . ?
S5 Cs3 S7 91.46(3) . . ?
S2 Cs3 S7 96.76(3) 1_665 . ?
S6 Cs3 S8 52.46(3) 1_565 1_565 ?
S6 Cs3 S8 109.08(3) . 1_565 ?
S1 Cs3 S8 92.84(3) 1_655 1_565 ?
S5 Cs3 S8 89.07(3) . 1_565 ?
S2 Cs3 S8 72.20(3) 1_665 1_565 ?
S7 Cs3 S8 56.63(3) . 1_565 ?
S6 Cs3 S2 72.37(3) 1_565 3_666 ?
S6 Cs3 S2 123.26(3) . 3_666 ?
S1 Cs3 S2 131.61(3) 1_655 3_666 ?
S5 Cs3 S2 68.11(3) . 3_666 ?
S2 Cs3 S2 101.65(3) 1_665 3_666 ?
S7 Cs3 S2 159.55(3) . 3_666 ?
S8 Cs3 S2 121.26(3) 1_565 3_666 ?
S6 Cs3 S6 98.82(3) 1_565 3_766 ?
S6 Cs3 S6 98.54(3) . 3_766 ?
S1 Cs3 S6 73.14(3) 1_655 3_766 ?
S5 Cs3 S6 120.75(3) . 3_766 ?
S2 Cs3 S6 68.91(3) 1_665 3_766 ?
S7 Cs3 S6 138.32(3) . 3_766 ?
S8 Cs3 S6 139.59(3) 1_565 3_766 ?
S2 Cs3 S6 58.57(3) 3_666 3_766 ?
S6 Cs3 S1 125.76(3) 1_565 3_666 ?
S6 Cs3 S1 70.62(3) . 3_666 ?
S1 Cs3 S1 102.23(3) 1_655 3_666 ?
S5 Cs3 S1 73.41(3) . 3_666 ?
S2 Cs3 S1 124.12(3) 1_665 3_666 ?
S7 Cs3 S1 121.36(3) . 3_666 ?
S8 Cs3 S1 162.45(3) 1_565 3_666 ?
S2 Cs3 S1 53.39(3) 3_666 3_666 ?
S6 Cs3 S1 55.35(3) 3_766 3_666 ?
S6 Cs3 P1 86.19(3) 1_565 3_766 ?
S6 Cs3 P1 90.10(3) . 3_766 ?
S1 Cs3 P1 29.17(3) 1_655 3_766 ?
S5 Cs3 P1 159.08(3) . 3_766 ?
S2 Cs3 P1 29.25(2) 1_665 3_766 ?
S7 Cs3 P1 71.93(3) . 3_766 ?
S8 Cs3 P1 71.31(3) 1_565 3_766 ?
S2 Cs3 P1 128.14(3) 3_666 3_766 ?
S6 Cs3 P1 79.96(3) 3_766 3_766 ?
S1 Cs3 P1 125.89(3) 3_666 3_766 ?
S6 Cs3 Cs1 81.52(2) 1_565 2_655 ?
S6 Cs3 Cs1 82.76(2) . 2_655 ?
S1 Cs3 Cs1 116.81(2) 1_655 2_655 ?
S5 Cs3 Cs1 48.22(3) . 2_655 ?
S2 Cs3 Cs1 120.23(2) 1_665 2_655 ?
S7 Cs3 Cs1 50.19(2) . 2_655 ?
S8 Cs3 Cs1 48.20(2) 1_565 2_655 ?
S2 Cs3 Cs1 111.57(2) 3_666 2_655 ?
S6 Cs3 Cs1 168.97(2) 3_766 2_655 ?
S1 Cs3 Cs1 115.59(2) 3_666 2_655 ?
P1 Cs3 Cs1 111.04(2) 3_766 2_655 ?

loop_
_geom_bond_atom_site_label_1
_geom_bond_atom_site_label_2
_geom_bond_distance
_geom_bond_site_symmetry_2
_geom_bond_publ_flag
Nd1 S8 2.8766(13) 1_455 ?
Nd1 S3 2.8792(14) . ?
Nd1 S2 2.9041(13) . ?
Nd1 S4 2.9312(13) 2_545 ?
Nd1 S1 2.9321(13) . ?
Nd1 S7 2.9473(12) 1_455 ?
Nd1 S4 3.0655(12) 1_545 ?
Nd1 P2 3.1594(14) 1_455 ?
Nd1 S6 3.1698(15) 1_455 ?
Nd1 Cs2 4.8135(7) . ?
Nd1 Cs3 4.8208(5) 1_445 ?
P1 S1 2.0361(17) 3_666 ?
P1 S2 2.0424(17) 3_656 ?
P1 S3 2.0445(18) 4_666 ?
P1 S4 2.0535(17) 3_666 ?
P1 Cs1 3.7819(13) . ?
P1 Cs3 4.1718(13) 3_766 ?
P2 S5 2.0057(19) 2_645 ?
P2 S6 2.0431(19) . ?
P2 S7 2.0512(17) . ?
P2 S8 2.0594(17) . ?
P2 Nd1 3.1594(14) 1_655 ?
P2 Cs2 3.8003(15) 4_665 ?
P2 Cs1 4.0879(14) . ?
P2 Cs1 4.1885(12) 2_645 ?
P2 Cs1 4.2209(12) 2_655 ?
S1 P1 2.0361(17) 3_666 ?
S1 Cs3 3.5398(14) 1_455 ?
S1 Cs1 3.7685(13) 3_666 ?
S1 Cs2 4.0945(15) . ?
S1 Cs3 4.1246(14) 3_666 ?
S2 P1 2.0424(17) 3_656 ?
S2 Cs1 3.6270(13) 3_656 ?
S2 Cs3 3.7634(14) 1_445 ?
S2 Cs2 3.8136(14) . ?
S2 Cs3 3.8429(13) 3_666 ?
S3 P1 2.0445(18) 4_565 ?
S3 Cs2 3.5927(12) 2 ?
S3 Cs1 3.6175(14) 4_565 ?
S3 Cs2 3.6493(12) 2_545 ?
S3 Cs2 4.0288(14) 4_565 ?
S4 P1 2.0535(17) 3_666 ?
S4 Nd1 2.9312(13) 2 ?
S4 Nd1 3.0655(12) 1_565 ?
S4 Cs2 3.4255(13) 2 ?
S5 P2 2.0057(19) 2_655 ?
S5 Cs1 3.4643(15) 2_655 ?
S5 Cs1 3.5108(12) 1_565 ?
S5 Cs1 3.5487(12) . ?
S5 Cs3 3.6026(14) . ?
S5 Cs2 3.7119(15) 3_666 ?
S6 Nd1 3.1698(15) 1_655 ?
S6 Cs3 3.4781(12) 1_545 ?
S6 Cs3 3.5010(12) . ?
S6 Cs1 3.5417(15) . ?
S6 Cs3 3.8917(15) 3_766 ?
S7 Nd1 2.9473(12) 1_655 ?
S7 Cs1 3.6209(13) 2_655 ?
S7 Cs2 3.6990(14) 4_665 ?
S7 Cs3 3.7711(14) . ?
S7 Cs2 3.7768(14) 2_655 ?
S8 Nd1 2.8766(12) 1_655 ?
S8 Cs1 3.4968(13) 2_645 ?
S8 Cs2 3.6551(14) 4_665 ?
S8 Cs3 3.7880(14) 1_545 ?
S8 Cs2 3.8352(14) 2_645 ?
Cs1 S5 3.4643(15) 2_645 ?
Cs1 S8 3.4968(13) 2_655 ?
Cs1 S5 3.5108(12) 1_545 ?
Cs1 S3 3.6175(14) 4_666 ?
Cs1 S7 3.6209(13) 2_645 ?
Cs1 S2 3.6270(13) 3_656 ?
Cs1 S1 3.7685(13) 3_666 ?
Cs1 P2 4.1885(13) 2_655 ?
Cs2 S4 3.4255(13) 2_545 ?
Cs2 S3 3.5927(12) 2_545 ?
Cs2 S3 3.6493(12) 2 ?
Cs2 S8 3.6551(14) 4_566 ?
Cs2 S7 3.6990(14) 4_566 ?
Cs2 S5 3.7119(15) 3_666 ?
Cs2 S7 3.7768(13) 2_645 ?
Cs2 P2 3.8003(15) 4_566 ?
Cs2 S8 3.8352(14) 2_655 ?
Cs2 S3 4.0288(14) 4_666 ?
Cs3 S6 3.4781(12) 1_565 ?
Cs3 S1 3.5398(15) 1_655 ?
Cs3 S2 3.7634(14) 1_665 ?
Cs3 S8 3.7880(14) 1_565 ?
Cs3 S2 3.8429(13) 3_666 ?
Cs3 S6 3.8917(15) 3_766 ?
Cs3 S1 4.1246(14) 3_666 ?
Cs3 P1 4.1718(13) 3_766 ?
Cs3 Cs1 4.5872(7) 2_655 ?
